data_1011050
loop_
_publ_author_name
'Aminoff, G'

_publ_section_title 'Ueber die Kristallstruktur von Ag I.'
_journal_coden_ASTM ZEKGAX
_journal_name_full
;
Zeitschrift fuer Kristallographie, Kristallgeometrie, Kristallphysik,
Kristallchemie (-144,1977)
;
_journal_page_first 180
_journal_page_last 185
_journal_volume 57
_journal_year 1922
_chemical_compound_source synthetic
_chemical_formula_structural 'Ag I'
_chemical_formula_sum 'Ag I'
_chemical_name_mineral Iodargyrite
_chemical_name_systematic 'Silver iodine'
_space_group_IT_number 186
_symmetry_cell_setting hexagonal
_symmetry_Int_Tables_number 186
_symmetry_space_group_name_Hall 'P 6c -2c'
_symmetry_space_group_name_H-M 'P 63 m c'
_cell_angle_alpha 90
_cell_angle_beta 90
_cell_angle_gamma 120
_cell_formula_units_Z 2
_cell_length_a 4.58
_cell_length_b 4.58
_cell_length_c 7.51
_cell_volume 136.4
_exptl_crystal_density_meas 5.67
_cod_database_code 1011050

loop_
_symmetry_equiv_pos_as_xyz
x,y,z
-y,x-y,z
y-x,-x,z
-y,-x,z
y-x,y,z
x,x-y,z
-x,-y,1/2+z
y,y-x,1/2+z
x-y,x,1/2+z
y,x,1/2+z
x-y,-y,1/2+z
-x,y-x,1/2+z

loop_
_atom_site_label
_atom_site_type_symbol
_atom_site_symmetry_multiplicity
_atom_site_Wyckoff_symbol
_atom_site_fract_x
_atom_site_fract_y
_atom_site_fract_z
_atom_site_occupancy
_atom_site_attached_hydrogens
_atom_site_calc_flag
Ag1 Ag1+ 2 b 0.3333 0.6667 0. 1. 0 d
I1 I1- 2 b 0.3333 0.6667 0.375 1. 0 d

loop_
_atom_type_symbol
_atom_type_oxidation_number
Ag1+ 1.000
I1- -1.000
